data_2006483
loop_
_publ_author_name
'Caracelli, I.'
'Iulek, J.'
'Neves, Ademir'
'Vencato, Ivo'
'Silva Jr, F. '
'Brocksom, Timothy John'
'Zukerman-Schpector, J.'

_publ_section_title
;
 Intermediates in the Synthesis of Cembrane Diterpenes. I
;
_journal_issue 9
_journal_name_full 'Acta Crystallographica Section C'
_journal_page_first 1282
_journal_page_last 1284
_journal_paper_doi 10.1107/S0108270197005325
_journal_volume 53
_journal_year 1997
_chemical_formula_moiety 'C18 H26 O2'
_chemical_formula_sum 'C18 H26 O2'
_chemical_formula_weight 274.402
_space_group_IT_number 14
_symmetry_cell_setting monoclinic
_symmetry_space_group_name_Hall '-P 2ybc'
_symmetry_space_group_name_H-M 'P 1 21/c 1'
_cell_angle_alpha 90.00
_cell_angle_beta 105.654(8)
_cell_angle_gamma 90.00
_cell_formula_units_Z 4
_cell_length_a 9.7510(10)
_cell_length_b 12.1330(2)
_cell_length_c 13.9205(9)
_cell_measurement_reflns_used 25
_cell_measurement_temperature 293
_cell_measurement_theta_max 18.97
_cell_measurement_theta_min 10.10
_cell_volume 1585.8(2)
_computing_cell_refinement 'CAD4 Software'
_computing_data_collection 'CAD4 Software (Enraf-Nonius, 1989)'
_computing_data_reduction 'MolEN (Fair, 1990)'
_computing_molecular_graphics 'ZORTEP (Zsolnai, 1994)'
_computing_publication_material SHELXL93
_computing_structure_refinement 'SHELXL93 (Sheldrick, 1993)'
_computing_structure_solution 'SHELXS86 (Sheldrick, 1985)'
_diffrn_measurement_device 'Enraf-Nonius CAD4'
_diffrn_measurement_method \w--2\q
_diffrn_radiation_monochromator graphite
_diffrn_radiation_source 'fine-focus sealed tube'
_diffrn_radiation_type MoK\a
_diffrn_radiation_wavelength 0.71073
_diffrn_reflns_av_R_equivalents 0.0219
_diffrn_reflns_limit_h_max 11
_diffrn_reflns_limit_h_min -11
_diffrn_reflns_limit_k_max 0
_diffrn_reflns_limit_k_min -14
_diffrn_reflns_limit_l_max 16
_diffrn_reflns_limit_l_min 0
_diffrn_reflns_number 2915
_diffrn_reflns_theta_max 25
_diffrn_reflns_theta_min 2.17
_diffrn_standards_decay_% 0.7
_diffrn_standards_interval_time 60
_diffrn_standards_number 2
_exptl_absorpt_coefficient_mu 0.073
_exptl_absorpt_correction_type none
_exptl_crystal_colour colorless
_exptl_crystal_density_diffrn 1.1493
_exptl_crystal_density_method 'not measured'
_exptl_crystal_description irregular
_exptl_crystal_F_000 600
_exptl_crystal_size_max 0.45
_exptl_crystal_size_mid 0.35
_exptl_crystal_size_min 0.30
_refine_diff_density_max 0.281
_refine_diff_density_min -0.222
_refine_ls_extinction_method none
_refine_ls_goodness_of_fit_all 1.100
_refine_ls_goodness_of_fit_obs 1.101
_refine_ls_hydrogen_treatment 'H atoms constrained'
_refine_ls_matrix_type full
_refine_ls_number_parameters 185
_refine_ls_number_reflns 2789
_refine_ls_number_restraints 0
_refine_ls_restrained_S_all 1.100
_refine_ls_restrained_S_obs 1.101
_refine_ls_R_factor_all 0.1147
_refine_ls_R_factor_obs .0574
_refine_ls_shift/su_max 0.000
_refine_ls_structure_factor_coef Fsqd
_refine_ls_weighting_details 'w = 1/[\s^2^(Fo^2^)+(0.0792P)^2^+0.7299P] where P=(Fo^2^+2Fc^2^)/3'
_refine_ls_weighting_scheme calc
_refine_ls_wR_factor_all 0.1824
_refine_ls_wR_factor_obs .1378
_reflns_number_gt 1648
_reflns_number_total 2789
_reflns_threshold_expression 'F^2^ > 2\sF^2^'
_cod_data_source_file fg1311.cif
_cod_data_source_block 1
_cod_original_cell_volume 1585.8(3)
_cod_original_sg_symbol_H-M 'P 21/c'
_cod_database_code 2006483

loop_
_symmetry_equiv_pos_as_xyz
'x, y, z'
'-x, y+1/2, -z+1/2'
'-x, -y, -z'
'x, -y-1/2, z-1/2'

loop_
_atom_site_aniso_label
_atom_site_aniso_U_11
_atom_site_aniso_U_22
_atom_site_aniso_U_33
_atom_site_aniso_U_12
_atom_site_aniso_U_13
_atom_site_aniso_U_23
O1 .078(2) .0541(14) .0311(11) -.0139(12) .0268(11) .0023(10)
O2 .0631(13) .0574(14) .0306(11) -.0031(11) .0246(10) .0026(10)
C1 .049(2) .041(2) .0274(14) .0024(13) .0138(12) .0045(13)
C2 .0428(15) .043(2) .0230(13) -.0021(13) .0114(11) -.0011(12)
C3 .053(2) .047(2) .0269(14) -.0069(14) .0225(12) -.0029(13)
C4 .041(2) .058(2) .037(2) -.0086(15) .0173(13) -.0052(14)
C5 .046(2) .064(2) .0276(14) -.002(2) .0128(12) -.0021(14)
C6 .048(2) .035(2) .0311(15) .0039(13) .0171(12) -.0010(12)
C7 .045(2) .034(2) .0311(14) -.0001(13) .0148(12) -.0041(13)
C8 .053(2) .045(2) .041(2) -.0124(15) .0147(14) -.0026(14)
C9 .040(2) .068(2) .043(2) -.011(2) .0156(13) -.003(2)
C10 .042(2) .054(2) .0304(15) .0010(14) .0121(12) .0007(14)
C11 .051(2) .072(2) .048(2) .016(2) .0169(15) .006(2)
C12 .067(2) .061(2) .048(2) .025(2) .024(2) .003(2)
C13 .087(2) .044(2) .052(2) .007(2) .028(2) -.004(2)
C14 .054(2) .041(2) .039(2) -.0015(14) .0212(13) -.0006(14)
C15 .059(2) .065(2) .0271(15) -.004(2) .0111(13) -.0055(15)
C16 .049(2) .096(3) .030(2) -.007(2) .0128(13) .000(2)
C17 .071(2) .117(4) .058(2) -.020(3) .005(2) -.016(3)
C18 .091(3) .101(4) .061(3) .010(3) -.011(2) .017(3)

loop_
_atom_site_label
_atom_site_fract_x
_atom_site_fract_y
_atom_site_fract_z
_atom_site_U_iso_or_equiv
_atom_site_thermal_displace_type
_atom_site_calc_flag
_atom_site_occupancy
_atom_site_type_symbol
O1 .5305(2) .8830(2) .16200(15) .0522(6) Uani d 1 O
HO1 .5021 .8811 .1009 .063 Uiso calc 1 H
O2 .4529(2) .6262(2) .44837(14) .0481(6) Uani d 1 O
C1 .2905(3) .8346(2) .2404(2) .0385(7) Uani d 1 C
H1 .2592 .8857 .1842 .046 Uiso calc 1 H
C2 .3732(3) .7423(2) .2035(2) .0358(7) Uani d 1 C
C3 .5242(3) .7749(3) .2012(2) .0402(7) Uani d 1 C
H3 .5532 .7233 .1562 .048 Uiso calc 1 H
C4 .6334(3) .7682(3) .2993(2) .0438(8) Uani d 1 C
H4 .7171 .8079 .3064 .053 Uiso calc 1 H
C5 .6212(3) .7101(3) .3780(2) .0454(8) Uani d 1 C
C6 .4838(3) .6558(2) .3725(2) .0367(7) Uani d 1 C
C7 .3841(3) .6384(2) .2700(2) .0355(7) Uani d 1 C
H7 .4270 .5806 .2383 .043 Uiso calc 1 H
C8 .2375(3) .5960(3) .2720(2) .0460(8) Uani d 1 C
H8A .1982 .5523 .2126 .055 Uiso calc 1 H
H8B .2480 .5483 .3294 .055 Uiso calc 1 H
C9 .1363(3) .6862(3) .2768(2) .0493(8) Uani d 1 C
H9 .0521 .6667 .2918 .059 Uiso calc 1 H
C10 .1563(3) .7921(3) .2615(2) .0417(7) Uani d 1 C
C11 .0561(3) .8817(3) .2733(2) .0565(9) Uani d 1 C
H11A -.0281 .8495 .2865 .068 Uiso calc 1 H
H11B .0264 .9242 .2122 .068 Uiso calc 1 H
C12 .1297(4) .9565(3) .3591(2) .0572(9) Uani d 1 C
H12A .1465 .9163 .4214 .069 Uiso calc 1 H
H12B .0684 1.0186 .3621 .069 Uiso calc 1 H
C13 .2710(4) .9984(3) .3463(3) .0591(9) Uani d 1 C
H13A .2524 1.0481 .2896 .071 Uiso calc 1 H
H13B .3197 1.0399 .4052 .071 Uiso calc 1 H
C14 .3676(3) .9057(3) .3301(2) .0428(7) Uani d 1 C
H14A .3951 .8602 .3895 .051 Uiso calc 1 H
H14B .4534 .9366 .3184 .051 Uiso calc 1 H
C15 .2898(3) .7120(3) .0964(2) .0503(8) Uani d 1 C
H15A .1934 .6941 .0949 .076 Uiso calc 1 H
H15B .3337 .6496 .0743 .076 Uiso calc 1 H
H15C .2903 .7735 .0530 .076 Uiso calc 1 H
C16 .7379(3) .6988(3) .4744(2) .0576(10) Uani d 1 C
H16 .6943 .7108 .5292 .069 Uiso calc 1 H
C17 .8571(4) .7832(4) .4859(3) .0841(14) Uani d 1 C
H17A .8168 .8557 .4733 .126 Uiso calc 1 H
H17B .9108 .7672 .4390 .126 Uiso calc 1 H
H17C .9187 .7798 .5525 .126 Uiso calc 1 H
C18 .7960(5) .5836(4) .4845(3) .0904(14) Uani d 1 C
H18A .8545 .5724 .5513 .136 Uiso calc 1 H
H18B .8520 .5727 .4382 .136 Uiso calc 1 H
H18C .7186 .5319 .4706 .136 Uiso calc 1 H

loop_
_atom_type_symbol
_atom_type_description
_atom_type_scat_dispersion_real
_atom_type_scat_dispersion_imag
_atom_type_scat_source
O O 0.0106 0.0060 'International Tables Vol C Tables 4.2.6.8 and 6.1.1.4'
C C 0.0033 0.0016 'International Tables Vol C Tables 4.2.6.8 and 6.1.1.4'
H H 0.0000 0.0000 'International Tables Vol C Tables 4.2.6.8 and 6.1.1.4'

loop_
_geom_angle_atom_site_label_1
_geom_angle_atom_site_label_2
_geom_angle_atom_site_label_3
_geom_angle
_geom_angle_publ_flag
C10 C1 C14 107.1(2) no
C10 C1 C2 112.0(2) no
C14 C1 C2 119.5(2) no
C3 C2 C15 107.5(2) no
C3 C2 C1 114.2(2) no
C15 C2 C1 107.9(2) no
C3 C2 C7 108.1(2) no
C15 C2 C7 108.6(2) no
C1 C2 C7 110.4(2) no
O1 C3 C4 107.9(2) yes
O1 C3 C2 112.7(2) yes
C4 C3 C2 114.7(2) yes
C5 C4 C3 125.6(3) yes
C4 C5 C6 118.3(3) yes
C4 C5 C16 124.3(3) yes
C6 C5 C16 117.4(3) yes
O2 C6 C5 121.0(3) yes
O2 C6 C7 121.9(3) yes
C5 C6 C7 117.1(2) yes
C6 C7 C8 113.4(2) no
C6 C7 C2 111.9(2) no
C8 C7 C2 111.8(2) no
C9 C8 C7 112.9(3) no
C10 C9 C8 125.3(3) yes
C9 C10 C11 123.8(3) yes
C9 C10 C1 122.4(3) yes
C11 C10 C1 113.5(3) no
C10 C11 C12 109.7(2) no
C11 C12 C13 111.0(3) no
C14 C13 C12 112.7(3) no
C13 C14 C1 110.4(3) no
C18 C16 C5 110.0(3) no
C18 C16 C17 111.0(3) no
C5 C16 C17 113.7(3) no

loop_
_geom_bond_atom_site_label_1
_geom_bond_atom_site_label_2
_geom_bond_distance
_geom_bond_publ_flag
O1 C3 1.428(4) yes
O2 C6 1.228(3) yes
C1 C10 1.508(4) no
C1 C14 1.538(4) no
C1 C2 1.546(4) no
C2 C3 1.533(4) no
C2 C15 1.538(4) no
C2 C7 1.550(4) no
C3 C4 1.491(4) yes
C4 C5 1.333(4) yes
C5 C6 1.477(4) yes
C5 C16 1.514(4) no
C6 C7 1.508(4) no
C7 C8 1.527(4) no
C8 C9 1.487(4) yes
C9 C10 1.325(4) yes
C10 C11 1.501(4) no
C11 C12 1.518(5) no
C12 C13 1.524(5) no
C13 C14 1.522(4) no
C16 C18 1.501(6) no
C16 C17 1.524(5) no
